data_7128374
loop_
_publ_author_name
'Kobayashi, Ryosuke'
'Yumura, Takashi'
'Imoto, Hiroaki'
'Naka, Kensuke'

_publ_section_title
;
 Homo- and hetero-metallophilicity-driven synthesis of highly emissive and
 stimuli-responsive Au(I)-Cu(I) double salts.
;
_journal_issue 44
_journal_name_full 'Chemical communications (Cambridge, England)'
_journal_page_first 5382
_journal_page_last 5385
_journal_paper_doi 10.1039/d1cc01316e
_journal_volume 57
_journal_year 2021
_chemical_formula_moiety 'C50 H44 As4 Au2 Cl4 Cu2, 1.27(C H2 Cl2)'
_chemical_formula_sum 'C51.27 H46.55 As4 Au2 Cl6.55 Cu2'
_chemical_formula_weight 1715.50
_space_group_crystal_system monoclinic
_space_group_IT_number 15
_space_group_name_Hall '-C 2yc'
_space_group_name_H-M_alt 'C 1 2/c 1'
_atom_sites_solution_hydrogens geom
_atom_sites_solution_primary dual
_audit_creation_date 2020-10-11
_audit_creation_method
;
Olex2 1.3-ac4
(compiled 2019.04.23 svn.r3594 for Rigaku Oxford Diffraction, GUI svn.r5739)
;
_audit_update_record
;
2021-02-24 deposited with the CCDC.	2021-04-29 downloaded from the CCDC.
;
_cell_angle_alpha 90
_cell_angle_beta 116.103(7)
_cell_angle_gamma 90
_cell_formula_units_Z 4
_cell_length_a 24.4022(13)
_cell_length_b 9.8331(4)
_cell_length_c 26.3594(15)
_cell_measurement_reflns_used 4438
_cell_measurement_temperature 93.15
_cell_measurement_theta_max 31.0200
_cell_measurement_theta_min 3.0690
_cell_volume 5679.8(6)
_computing_cell_refinement 'CrysAlisPro 1.171.41.80a (Rigaku OD, 2020)'
_computing_data_collection 'CrysAlisPro 1.171.41.80a (Rigaku OD, 2020)'
_computing_data_reduction 'CrysAlisPro 1.171.41.80a (Rigaku OD, 2020)'
_computing_molecular_graphics 'Olex2 (Dolomanov et al., 2009)'
_computing_publication_material 'Olex2 (Dolomanov et al., 2009)'
_computing_structure_refinement 'ShelXL (Sheldrick, 2015)'
_computing_structure_solution 'ShelXT (Sheldrick, 2015)'
_diffrn_ambient_temperature 93.15
_diffrn_detector 'CCD area detector'
_diffrn_detector_area_resol_mean 6.83
_diffrn_detector_type 'Rigaku Mercury area detector'
_diffrn_measured_fraction_theta_full 0.999
_diffrn_measured_fraction_theta_max 0.999
_diffrn_measurement_details
;
List of Runs (angles in degrees, time in seconds):

  # Type    Start    End  Width  t~exp~   \w     \q     \k     \f   Frames
#--------------------------------------------------------------------------
  1  \w    -38.00 -13.00   0.50    4.50    --   30.00  54.00  30.00   50
  2  \w     26.00  52.00   0.50    4.50    --   30.00  54.00-120.00   52
  3  \w    -74.00 109.00   0.50    4.50    --   30.00  54.00 -30.00  366
;
_diffrn_measurement_device 'fixed-chi diffractometer'
_diffrn_measurement_device_type 'Rigaku XtaLAB mini'
_diffrn_measurement_method '\w scans'
_diffrn_orient_matrix_type 'CrysAlisPro convention (1999,Acta A55,543-557)'
_diffrn_orient_matrix_UB_11 0.0076355000
_diffrn_orient_matrix_UB_12 0.0299267000
_diffrn_orient_matrix_UB_13 0.0267554000
_diffrn_orient_matrix_UB_21 0.0306988000
_diffrn_orient_matrix_UB_22 0.0072062000
_diffrn_orient_matrix_UB_23 0.0044028000
_diffrn_orient_matrix_UB_31 -0.0068994000
_diffrn_orient_matrix_UB_32 0.0652324000
_diffrn_orient_matrix_UB_33 -0.0127629000
_diffrn_radiation_monochromator 'curved graphite'
_diffrn_radiation_probe x-ray
_diffrn_radiation_type 'Mo K\a'
_diffrn_radiation_wavelength 0.71073
_diffrn_reflns_av_R_equivalents 0.0367
_diffrn_reflns_av_unetI/netI 0.0556
_diffrn_reflns_Laue_measured_fraction_full 0.999
_diffrn_reflns_Laue_measured_fraction_max 0.999
_diffrn_reflns_limit_h_max 30
_diffrn_reflns_limit_h_min -17
_diffrn_reflns_limit_k_max 10
_diffrn_reflns_limit_k_min -12
_diffrn_reflns_limit_l_max 18
_diffrn_reflns_limit_l_min -32
_diffrn_reflns_number 11532
_diffrn_reflns_point_group_measured_fraction_full 0.999
_diffrn_reflns_point_group_measured_fraction_max 0.999
_diffrn_reflns_theta_full 25.242
_diffrn_reflns_theta_max 26.372
_diffrn_reflns_theta_min 2.569
_diffrn_source 'Sealed X-ray tube'
_diffrn_source_type 'Sealed X-ray tube'
_exptl_absorpt_coefficient_mu 8.542
_exptl_absorpt_correction_T_max 0.838
_exptl_absorpt_correction_T_min 0.746
_exptl_absorpt_correction_type analytical
_exptl_absorpt_process_details
;
CrysAlisPro 1.171.41.80a (Rigaku Oxford Diffraction, 2020)
Analytical numeric absorption correction using a multifaceted crystal
model based on expressions derived by R.C. Clark & J.S. Reid.
(Clark, R. C. & Reid, J. S. (1995). Acta Cryst. A51, 887-897)
Empirical absorption correction using spherical harmonics,
implemented in SCALE3 ABSPACK scaling algorithm.
;
_exptl_crystal_colour yellow
_exptl_crystal_colour_primary yellow
_exptl_crystal_density_diffrn 2.006
_exptl_crystal_description needle
_exptl_crystal_F_000 3254
_exptl_crystal_size_max 0.32
_exptl_crystal_size_mid 0.12
_exptl_crystal_size_min 0.11
_refine_diff_density_max 1.360
_refine_diff_density_min -1.111
_refine_diff_density_rms 0.163
_refine_ls_extinction_method none
_refine_ls_goodness_of_fit_ref 1.031
_refine_ls_hydrogen_treatment constr
_refine_ls_matrix_type full
_refine_ls_number_parameters 308
_refine_ls_number_reflns 5807
_refine_ls_number_restraints 0
_refine_ls_restrained_S_all 1.031
_refine_ls_R_factor_all 0.0477
_refine_ls_R_factor_gt 0.0318
_refine_ls_shift/su_max 0.002
_refine_ls_shift/su_mean 0.000
_refine_ls_structure_factor_coef Fsqd
_refine_ls_weighting_details 'w=1/[\s^2^(Fo^2^)+(0.0300P)^2^] where P=(Fo^2^+2Fc^2^)/3'
_refine_ls_weighting_scheme calc
_refine_ls_wR_factor_gt 0.0695
_refine_ls_wR_factor_ref 0.0756
_reflns_Friedel_coverage 0.000
_reflns_number_gt 4658
_reflns_number_total 5807
_reflns_threshold_expression 'I > 2\s(I)'
_cod_data_source_file d1cc01316e2.cif
_cod_data_source_block As-AuCuCl_b
_cod_depositor_comments 'Adding full bibliography for 7128370--7128375.cif.'
_cod_database_code 7128374
_shelx_shelxl_version_number 2018/3
_chemical_oxdiff_formula Au2As4Cu2Cl4C50H44
_shelx_space_group_comment
;
The symmetry employed for this shelxl refinement is uniquely defined
by the following loop, which should always be used as a source of
symmetry information in preference to the above space-group names.
They are only intended as comments.
;
_shelx_estimated_absorpt_t_max 0.453
_shelx_estimated_absorpt_t_min 0.171
_diffrn_oxdiff_digest_frames
;
0157652097e84c3d1d412c65d882e7a782004682c42
;
_reflns_odcompleteness_completeness 99.84
_reflns_odcompleteness_iscentric 1
_reflns_odcompleteness_theta 26.32
_olex2_refinement_description
;
1. Fixed Uiso
 At 1.2 times of:
  All C(H) groups, All C(H,H) groups
2. Others
 Sof(Cl4)=Sof(Cl3)=Sof(C26)=Sof(H26A)=Sof(H26B)=FVAR(1)
3.a Secondary CH2 refined with riding coordinates:
 C25(H25A,H25B), C26(H26A,H26B)
3.b Aromatic/amide H refined with riding coordinates:
 C20(H20), C6(H6), C18(H18), C8(H8), C24(H24), C14(H14), C12(H12), C16(H16),
 C17(H17), C21(H21), C2(H2), C5(H5), C23(H23), C3(H3), C22(H22), C15(H15),
 C4(H4), C9(H9), C10(H10), C11(H11)
;
_smtbx_masks_void_probe_radius 1.2
_smtbx_masks_void_truncation_radius 1.2
_olex2_submission_special_instructions 'No special instructions were received'
_oxdiff_exptl_absorpt_empirical_details
;
Empirical correction (ABSPACK) includes:
- Absorption correction using spherical harmonics
- Frame scaling
;
_oxdiff_exptl_absorpt_empirical_full_max 1.179
_oxdiff_exptl_absorpt_empirical_full_min 0.826

loop_
_space_group_symop_operation_xyz
'x, y, z'
'-x, y, -z+1/2'
'x+1/2, y+1/2, z'
'-x+1/2, y+1/2, -z+1/2'
'-x, -y, -z'
'x, -y, z-1/2'
'-x+1/2, -y+1/2, -z'
'x+1/2, -y+1/2, z-1/2'

loop_
_atom_site_label
_atom_site_type_symbol
_atom_site_fract_x
_atom_site_fract_y
_atom_site_fract_z
_atom_site_U_iso_or_equiv
_atom_site_adp_type
_atom_site_occupancy
_atom_site_site_symmetry_order
_atom_site_calc_flag
_atom_site_refinement_flags_posn
_atom_site_refinement_flags_adp
_atom_site_refinement_flags_occupancy
_atom_site_disorder_assembly
_atom_site_disorder_group
Au1 Au 0.27104(2) 0.79397(2) 0.56358(2) 0.01560(7) Uani 1 1 d . . . . .
As2 As 0.31670(2) 0.55945(6) 0.47823(2) 0.01489(13) Uani 1 1 d . . . . .
As1 As 0.33688(2) 0.60302(6) 0.60440(2) 0.01514(13) Uani 1 1 d . . . . .
Cu1 Cu 0.33051(3) 1.00563(7) 0.63779(3) 0.02340(18) Uani 1 1 d . . . . .
Cl1 Cl 0.33298(7) 1.09407(16) 0.56564(7) 0.0313(4) Uani 1 1 d . . . . .
Cl2 Cl 0.33087(8) 0.92295(15) 0.71152(7) 0.0324(4) Uani 1 1 d . . . . .
Cl4 Cl 0.60744(18) 0.1532(4) 0.64274(17) 0.0730(14) Uani 0.637(5) 1 d . . P A 1
C25 C 0.3265(3) 0.4673(5) 0.5467(2) 0.0176(12) Uani 1 1 d . . . . .
H25A H 0.362559 0.406882 0.560227 0.021 Uiso 1 1 calc R . . . .
H25B H 0.290040 0.410882 0.539055 0.021 Uiso 1 1 calc R . . . .
Cl3 Cl 0.47969(16) 0.2194(4) 0.59267(17) 0.0653(13) Uani 0.637(5) 1 d . . P A 1
C20 C 0.3847(3) 0.8086(6) 0.5011(3) 0.0231(14) Uani 1 1 d . . . . .
H20 H 0.345687 0.850374 0.487526 0.028 Uiso 1 1 calc R . . . .
C19 C 0.3899(3) 0.6690(6) 0.5021(2) 0.0178(12) Uani 1 1 d . . . . .
C1 C 0.3141(2) 0.5072(6) 0.6559(2) 0.0165(12) Uani 1 1 d . . . . .
C6 C 0.2799(2) 0.5749(6) 0.6786(2) 0.0190(13) Uani 1 1 d . . . . .
H6 H 0.266687 0.665608 0.667463 0.023 Uiso 1 1 calc R . . . .
C7 C 0.4242(2) 0.6309(7) 0.6442(2) 0.0229(14) Uani 1 1 d . . . . .
C13 C 0.3277(2) 0.4193(5) 0.4321(2) 0.0149(12) Uani 1 1 d . . . . .
C18 C 0.3288(3) 0.2838(6) 0.4455(3) 0.0219(13) Uani 1 1 d . . . . .
H18 H 0.323569 0.256645 0.477607 0.026 Uiso 1 1 calc R . . . .
C8 C 0.4476(3) 0.7600(8) 0.6538(3) 0.0401(19) Uani 1 1 d . . . . .
H8 H 0.421283 0.835965 0.638878 0.048 Uiso 1 1 calc R . . . .
C24 C 0.4469(3) 0.6079(6) 0.5223(3) 0.0241(14) Uani 1 1 d . . . . .
H24 H 0.450373 0.511595 0.523231 0.029 Uiso 1 1 calc R . . . .
C14 C 0.3348(2) 0.4582(6) 0.3853(2) 0.0211(13) Uani 1 1 d . . . . .
H14 H 0.332968 0.551822 0.375814 0.025 Uiso 1 1 calc R . . . .
C12 C 0.4625(3) 0.5181(8) 0.6656(3) 0.0405(19) Uani 1 1 d . . . . .
H12 H 0.446895 0.428001 0.659110 0.049 Uiso 1 1 calc R . . . .
C16 C 0.3466(3) 0.2267(6) 0.3655(3) 0.0273(15) Uani 1 1 d . . . . .
H16 H 0.354198 0.160768 0.343034 0.033 Uiso 1 1 calc R . . . .
C17 C 0.3379(3) 0.1869(6) 0.4113(3) 0.0271(15) Uani 1 1 d . . . . .
H17 H 0.337926 0.092910 0.419769 0.033 Uiso 1 1 calc R . . . .
C21 C 0.4375(3) 0.8878(7) 0.5204(3) 0.0300(15) Uani 1 1 d . . . . .
H21 H 0.434243 0.984143 0.519568 0.036 Uiso 1 1 calc R . . . .
C2 C 0.3325(3) 0.3733(6) 0.6716(3) 0.0240(14) Uani 1 1 d . . . . .
H2 H 0.354862 0.325932 0.655378 0.029 Uiso 1 1 calc R . . . .
C5 C 0.2651(3) 0.5092(6) 0.7175(3) 0.0240(14) Uani 1 1 d . . . . .
H5 H 0.241727 0.555166 0.733098 0.029 Uiso 1 1 calc R . . . .
C23 C 0.4992(3) 0.6891(7) 0.5413(3) 0.0310(16) Uani 1 1 d . . . . .
H23 H 0.538328 0.648189 0.554906 0.037 Uiso 1 1 calc R . . . .
C3 C 0.3180(3) 0.3098(6) 0.7111(3) 0.0306(15) Uani 1 1 d . . . . .
H3 H 0.331310 0.219368 0.722818 0.037 Uiso 1 1 calc R . . . .
C22 C 0.4938(3) 0.8286(7) 0.5404(3) 0.0335(16) Uani 1 1 d . . . . .
H22 H 0.529319 0.883806 0.553655 0.040 Uiso 1 1 calc R . . . .
C15 C 0.3445(3) 0.3629(7) 0.3523(3) 0.0274(15) Uani 1 1 d . . . . .
H15 H 0.349682 0.390660 0.320196 0.033 Uiso 1 1 calc R . . . .
C4 C 0.2840(3) 0.3786(6) 0.7336(3) 0.0245(14) Uani 1 1 d . . . . .
H4 H 0.273830 0.334468 0.760350 0.029 Uiso 1 1 calc R . . . .
C9 C 0.5094(3) 0.7793(10) 0.6850(4) 0.060(3) Uani 1 1 d . . . . .
H9 H 0.525240 0.869198 0.691081 0.072 Uiso 1 1 calc R . . . .
C10 C 0.5484(3) 0.6729(12) 0.7075(3) 0.061(3) Uani 1 1 d . . . . .
H10 H 0.590847 0.688078 0.729672 0.074 Uiso 1 1 calc R . . . .
C11 C 0.5254(3) 0.5445(11) 0.6974(3) 0.058(3) Uani 1 1 d . . . . .
H11 H 0.552560 0.469876 0.712186 0.069 Uiso 1 1 calc R . . . .
C26 C 0.5551(5) 0.2614(15) 0.6123(5) 0.057(4) Uani 0.637(5) 1 d . . P A 1
H26A H 0.558119 0.291282 0.577749 0.068 Uiso 0.637(5) 1 calc R . P A 1
H26B H 0.564631 0.341524 0.637483 0.068 Uiso 0.637(5) 1 calc R . P A 1

loop_
_atom_site_aniso_label
_atom_site_aniso_U_11
_atom_site_aniso_U_22
_atom_site_aniso_U_33
_atom_site_aniso_U_23
_atom_site_aniso_U_13
_atom_site_aniso_U_12
Au1 0.01505(11) 0.01541(12) 0.01643(12) 0.00037(9) 0.00701(9) 0.00255(9)
As2 0.0155(3) 0.0150(3) 0.0144(3) 0.0003(2) 0.0069(2) 0.0030(2)
As1 0.0150(3) 0.0168(3) 0.0132(3) 0.0002(2) 0.0058(2) 0.0031(2)
Cu1 0.0274(4) 0.0187(4) 0.0265(4) -0.0029(3) 0.0140(3) -0.0022(3)
Cl1 0.0379(9) 0.0252(8) 0.0354(10) 0.0032(7) 0.0203(8) -0.0026(7)
Cl2 0.0447(9) 0.0241(8) 0.0339(9) -0.0001(7) 0.0224(8) 0.0009(8)
Cl4 0.074(3) 0.061(2) 0.062(3) -0.0124(19) 0.010(2) 0.006(2)
C25 0.020(3) 0.013(3) 0.018(3) 0.001(2) 0.007(2) 0.006(2)
Cl3 0.061(2) 0.068(3) 0.077(3) -0.022(2) 0.041(2) -0.0129(19)
C20 0.016(3) 0.025(3) 0.026(3) -0.005(3) 0.006(3) -0.003(3)
C19 0.019(3) 0.022(3) 0.016(3) 0.000(2) 0.010(2) -0.002(3)
C1 0.018(3) 0.019(3) 0.012(3) -0.005(2) 0.005(2) -0.006(2)
C6 0.021(3) 0.015(3) 0.020(3) -0.003(2) 0.008(3) 0.001(2)
C7 0.013(3) 0.047(4) 0.010(3) -0.002(3) 0.007(2) 0.004(3)
C13 0.014(3) 0.017(3) 0.014(3) -0.001(2) 0.007(2) 0.003(2)
C18 0.023(3) 0.024(3) 0.018(3) -0.001(3) 0.008(3) -0.002(3)
C8 0.024(3) 0.052(5) 0.043(5) -0.026(4) 0.014(3) -0.011(3)
C24 0.020(3) 0.021(3) 0.030(4) -0.006(3) 0.011(3) 0.001(3)
C14 0.020(3) 0.024(3) 0.018(3) 0.003(3) 0.007(3) 0.004(3)
C12 0.027(3) 0.069(5) 0.028(4) 0.010(4) 0.014(3) 0.018(4)
C16 0.017(3) 0.037(4) 0.024(3) -0.015(3) 0.006(3) 0.005(3)
C17 0.031(3) 0.021(3) 0.029(4) -0.005(3) 0.013(3) 0.002(3)
C21 0.025(3) 0.025(3) 0.033(4) -0.004(3) 0.006(3) -0.005(3)
C2 0.033(3) 0.019(3) 0.025(3) 0.000(3) 0.017(3) 0.005(3)
C5 0.024(3) 0.031(4) 0.021(3) -0.006(3) 0.013(3) -0.001(3)
C23 0.015(3) 0.044(4) 0.032(4) -0.009(3) 0.008(3) 0.001(3)
C3 0.045(4) 0.017(3) 0.029(4) 0.005(3) 0.016(3) 0.000(3)
C22 0.021(3) 0.045(4) 0.032(4) -0.006(3) 0.009(3) -0.004(3)
C15 0.022(3) 0.040(4) 0.020(3) 0.000(3) 0.009(3) 0.009(3)
C4 0.027(3) 0.023(3) 0.022(3) -0.002(3) 0.010(3) -0.007(3)
C9 0.031(4) 0.092(7) 0.061(6) -0.048(5) 0.023(4) -0.016(5)
C10 0.018(4) 0.138(9) 0.026(4) -0.021(5) 0.009(3) -0.001(5)
C11 0.026(4) 0.124(8) 0.024(4) 0.032(5) 0.013(3) 0.031(5)
C26 0.046(7) 0.088(10) 0.043(8) -0.029(7) 0.026(7) -0.017(7)

loop_
_atom_type_symbol
_atom_type_description
_atom_type_scat_dispersion_real
_atom_type_scat_dispersion_imag
_atom_type_scat_source
C C 0.0033 0.0016 'International Tables Vol C Tables 4.2.6.8 and 6.1.1.4'
H H 0.0000 0.0000 'International Tables Vol C Tables 4.2.6.8 and 6.1.1.4'
As As 0.0499 2.0058 'International Tables Vol C Tables 4.2.6.8 and 6.1.1.4'
Au Au -2.0133 8.8022 'International Tables Vol C Tables 4.2.6.8 and 6.1.1.4'
Cl Cl 0.1484 0.1585 'International Tables Vol C Tables 4.2.6.8 and 6.1.1.4'
Cu Cu 0.3201 1.2651 'International Tables Vol C Tables 4.2.6.8 and 6.1.1.4'

loop_
_exptl_crystal_face_index_h
_exptl_crystal_face_index_k
_exptl_crystal_face_index_l
_exptl_crystal_face_perp_dist
8 12 -16 0.1351
-6 -13 16 0.1162
-34 0 18 0.0456
34 -2 -15 0.0594
12 12 -19 0.1300
32 -1 -27 0.0457
-32 -1 28 0.0562
18 0 -37 0.0526
-18 0 37 0.0556
-8 13 0 0.1433
-17 0 -21 0.0629
17 0 21 0.0496

loop_
_geom_angle_atom_site_label_1
_geom_angle_atom_site_label_2
_geom_angle_atom_site_label_3
_geom_angle
_geom_angle_site_symmetry_1
_geom_angle_site_symmetry_3
_geom_angle_publ_flag
As2 Au1 Au1 82.521(17) 7_566 7_566 ?
As2 Au1 Cu1 87.58(2) 7_566 . ?
As1 Au1 Au1 95.886(17) . 7_566 ?
As1 Au1 As2 163.70(2) . 7_566 ?
As1 Au1 Cu1 103.35(2) . . ?
Cu1 Au1 Au1 140.70(2) . 7_566 ?
C25 As2 Au1 115.21(16) . 7_566 ?
C19 As2 Au1 108.80(17) . 7_566 ?
C19 As2 C25 103.9(2) . . ?
C13 As2 Au1 118.70(16) . 7_566 ?
C13 As2 C25 105.0(2) . . ?
C13 As2 C19 103.8(2) . . ?
C25 As1 Au1 110.72(16) . . ?
C1 As1 Au1 110.82(17) . . ?
C1 As1 C25 103.6(2) . . ?
C1 As1 C7 106.1(2) . . ?
C7 As1 Au1 119.5(2) . . ?
C7 As1 C25 104.7(2) . . ?
Cl1 Cu1 Au1 83.57(5) . . ?
Cl2 Cu1 Au1 98.57(5) . . ?
Cl2 Cu1 Cl1 177.72(8) . . ?
As2 C25 As1 109.0(3) . . ?
As2 C25 H25A 109.9 . . ?
As2 C25 H25B 109.9 . . ?
As1 C25 H25A 109.9 . . ?
As1 C25 H25B 109.9 . . ?
H25A C25 H25B 108.3 . . ?
C19 C20 H20 120.4 . . ?
C19 C20 C21 119.1(5) . . ?
C21 C20 H20 120.4 . . ?
C20 C19 As2 119.0(4) . . ?
C20 C19 C24 120.4(5) . . ?
C24 C19 As2 120.6(4) . . ?
C6 C1 As1 118.9(4) . . ?
C6 C1 C2 120.0(5) . . ?
C2 C1 As1 121.1(4) . . ?
C1 C6 H6 120.1 . . ?
C5 C6 C1 119.8(5) . . ?
C5 C6 H6 120.1 . . ?
C8 C7 As1 120.1(5) . . ?
C8 C7 C12 120.7(6) . . ?
C12 C7 As1 119.1(5) . . ?
C18 C13 As2 121.6(4) . . ?
C14 C13 As2 118.2(4) . . ?
C14 C13 C18 120.2(5) . . ?
C13 C18 H18 120.3 . . ?
C13 C18 C17 119.3(6) . . ?
C17 C18 H18 120.3 . . ?
C7 C8 H8 120.1 . . ?
C7 C8 C9 119.7(8) . . ?
C9 C8 H8 120.1 . . ?
C19 C24 H24 120.2 . . ?
C19 C24 C23 119.5(5) . . ?
C23 C24 H24 120.2 . . ?
C13 C14 H14 119.8 . . ?
C15 C14 C13 120.4(6) . . ?
C15 C14 H14 119.8 . . ?
C7 C12 H12 121.5 . . ?
C7 C12 C11 116.9(8) . . ?
C11 C12 H12 121.5 . . ?
C17 C16 H16 120.1 . . ?
C17 C16 C15 119.7(6) . . ?
C15 C16 H16 120.1 . . ?
C18 C17 H17 119.9 . . ?
C16 C17 C18 120.2(6) . . ?
C16 C17 H17 119.9 . . ?
C20 C21 H21 119.6 . . ?
C22 C21 C20 120.8(6) . . ?
C22 C21 H21 119.6 . . ?
C1 C2 H2 120.2 . . ?
C3 C2 C1 119.5(6) . . ?
C3 C2 H2 120.2 . . ?
C6 C5 H5 119.9 . . ?
C4 C5 C6 120.2(6) . . ?
C4 C5 H5 119.9 . . ?
C24 C23 H23 120.1 . . ?
C22 C23 C24 119.9(6) . . ?
C22 C23 H23 120.1 . . ?
C2 C3 H3 120.1 . . ?
C4 C3 C2 119.9(6) . . ?
C4 C3 H3 120.1 . . ?
C21 C22 C23 120.2(6) . . ?
C21 C22 H22 119.9 . . ?
C23 C22 H22 119.9 . . ?
C14 C15 C16 120.2(6) . . ?
C14 C15 H15 119.9 . . ?
C16 C15 H15 119.9 . . ?
C5 C4 C3 120.7(6) . . ?
C5 C4 H4 119.7 . . ?
C3 C4 H4 119.7 . . ?
C8 C9 H9 119.1 . . ?
C10 C9 C8 121.8(8) . . ?
C10 C9 H9 119.1 . . ?
C9 C10 H10 120.7 . . ?
C11 C10 C9 118.5(7) . . ?
C11 C10 H10 120.7 . . ?
C12 C11 H11 118.8 . . ?
C10 C11 C12 122.3(8) . . ?
C10 C11 H11 118.8 . . ?
Cl4 C26 Cl3 120.4(9) . . ?
Cl4 C26 H26A 107.2 . . ?
Cl4 C26 H26B 107.2 . . ?
Cl3 C26 H26A 107.2 . . ?
Cl3 C26 H26B 107.2 . . ?
H26A C26 H26B 106.8 . . ?

loop_
_geom_bond_atom_site_label_1
_geom_bond_atom_site_label_2
_geom_bond_distance
_geom_bond_site_symmetry_2
_geom_bond_publ_flag
Au1 Au1 3.1638(5) 7_566 ?
Au1 As2 2.4084(6) 7_566 ?
Au1 As1 2.3964(6) . ?
Au1 Cu1 2.7868(8) . ?
As2 C25 1.939(6) . ?
As2 C19 1.938(6) . ?
As2 C13 1.933(5) . ?
As1 C25 1.953(5) . ?
As1 C1 1.924(6) . ?
As1 C7 1.937(6) . ?
Cu1 Cl1 2.1160(18) . ?
Cu1 Cl2 2.1031(18) . ?
Cl4 C26 1.583(14) . ?
C25 H25A 0.9900 . ?
C25 H25B 0.9900 . ?
Cl3 C26 1.728(12) . ?
C20 H20 0.9500 . ?
C20 C19 1.377(8) . ?
C20 C21 1.397(8) . ?
C19 C24 1.390(8) . ?
C1 C6 1.392(8) . ?
C1 C2 1.394(8) . ?
C6 H6 0.9500 . ?
C6 C5 1.389(8) . ?
C7 C8 1.369(9) . ?
C7 C12 1.399(9) . ?
C13 C18 1.374(7) . ?
C13 C14 1.374(8) . ?
C18 H18 0.9500 . ?
C18 C17 1.393(8) . ?
C8 H8 0.9500 . ?
C8 C9 1.377(10) . ?
C24 H24 0.9500 . ?
C24 C23 1.397(8) . ?
C14 H14 0.9500 . ?
C14 C15 1.368(8) . ?
C12 H12 0.9500 . ?
C12 C11 1.411(10) . ?
C16 H16 0.9500 . ?
C16 C17 1.373(9) . ?
C16 C15 1.379(9) . ?
C17 H17 0.9500 . ?
C21 H21 0.9500 . ?
C21 C22 1.366(8) . ?
C2 H2 0.9500 . ?
C2 C3 1.388(8) . ?
C5 H5 0.9500 . ?
C5 C4 1.368(8) . ?
C23 H23 0.9500 . ?
C23 C22 1.377(9) . ?
C3 H3 0.9500 . ?
C3 C4 1.388(9) . ?
C22 H22 0.9500 . ?
C15 H15 0.9500 . ?
C4 H4 0.9500 . ?
C9 H9 0.9500 . ?
C9 C10 1.362(12) . ?
C10 H10 0.9500 . ?
C10 C11 1.360(12) . ?
C11 H11 0.9500 . ?
C26 H26A 0.9900 . ?
C26 H26B 0.9900 . ?

loop_
_geom_torsion_atom_site_label_1
_geom_torsion_atom_site_label_2
_geom_torsion_atom_site_label_3
_geom_torsion_atom_site_label_4
_geom_torsion
_geom_torsion_site_symmetry_1
_geom_torsion_site_symmetry_2
_geom_torsion_site_symmetry_3
_geom_torsion_site_symmetry_4
_geom_torsion_publ_flag
As2 C19 C24 C23 -177.5(5) . . . . ?
As2 C13 C18 C17 -179.0(4) . . . . ?
As2 C13 C14 C15 178.1(4) . . . . ?
As1 C1 C6 C5 -177.4(4) . . . . ?
As1 C1 C2 C3 176.5(5) . . . . ?
As1 C7 C8 C9 176.2(6) . . . . ?
As1 C7 C12 C11 -176.1(5) . . . . ?
C20 C19 C24 C23 -0.5(9) . . . . ?
C20 C21 C22 C23 0.6(11) . . . . ?
C19 C20 C21 C22 -0.5(10) . . . . ?
C19 C24 C23 C22 0.6(10) . . . . ?
C1 C6 C5 C4 0.0(9) . . . . ?
C1 C2 C3 C4 1.6(9) . . . . ?
C6 C1 C2 C3 -1.8(9) . . . . ?
C6 C5 C4 C3 -0.2(9) . . . . ?
C7 C8 C9 C10 -0.6(12) . . . . ?
C7 C12 C11 C10 0.5(11) . . . . ?
C13 C18 C17 C16 1.3(9) . . . . ?
C13 C14 C15 C16 0.5(9) . . . . ?
C18 C13 C14 C15 -1.5(8) . . . . ?
C8 C7 C12 C11 0.5(10) . . . . ?
C8 C9 C10 C11 1.5(13) . . . . ?
C24 C23 C22 C21 -0.6(10) . . . . ?
C14 C13 C18 C17 0.6(8) . . . . ?
C12 C7 C8 C9 -0.4(11) . . . . ?
C17 C16 C15 C14 1.3(9) . . . . ?
C21 C20 C19 As2 177.5(5) . . . . ?
C21 C20 C19 C24 0.4(9) . . . . ?
C2 C1 C6 C5 1.0(8) . . . . ?
C2 C3 C4 C5 -0.6(9) . . . . ?
C15 C16 C17 C18 -2.2(9) . . . . ?
C9 C10 C11 C12 -1.4(12) . . . . ?

loop_
_exptl_oxdiff_crystal_face_indexfrac_h
_exptl_oxdiff_crystal_face_indexfrac_k
_exptl_oxdiff_crystal_face_indexfrac_l
_exptl_oxdiff_crystal_face_x
_exptl_oxdiff_crystal_face_y
_exptl_oxdiff_crystal_face_z
8.0407 12.4565 -16.2277 0.0000 0.2652 0.9642
-5.6873 -12.5661 15.6786 -0.0000 -0.1961 -0.9806
-34.3721 -0.1607 17.7597 0.2079 -0.9781 -0.0000
34.0642 -1.9027 -15.2582 -0.2051 0.9648 -0.1644
12.0134 11.6794 -19.4117 -0.0781 0.3675 0.9267
32.1873 -0.7775 -26.9563 -0.4987 0.8638 0.0712
-31.6778 -0.5293 28.0357 0.4924 -0.8528 -0.1738
17.5441 0.3009 -37.0455 -0.8482 0.3776 0.3714
-17.7152 -0.0099 37.0370 0.8554 -0.3808 -0.3511
-7.9157 13.3851 -0.2997 0.3321 -0.1479 0.9316
-17.2868 -0.3050 -20.6124 -0.6926 -0.6236 0.3624
17.0837 -0.1565 20.8294 0.6831 0.6150 -0.3939

loop_
_smtbx_masks_void_nr
_smtbx_masks_void_average_x
_smtbx_masks_void_average_y
_smtbx_masks_void_average_z
_smtbx_masks_void_volume
_smtbx_masks_void_count_electrons
_smtbx_masks_void_content
1 0.000 0.356 0.250 86.6 13.9 ?
2 0.000 0.644 0.750 86.6 14.2 ?
3 0.500 0.144 0.750 86.6 14.2 ?
4 0.500 0.856 0.250 86.6 13.9 ?
